data_7107242
loop_
_publ_author_name
'Takanori Shibata'
'Toshifumi Uchiyama'
'Yusuke Yoshinami'
'Satoshi Takayasu'
'Kyoji Tsuchikama'
'Kohei Endo'

_publ_section_title
;
 Highly enantioselective synthesis of silahelicenes using Ir-catalyzed
 [2+2+2] cycloaddition
;
_journal_name_full Chem.Commun.
_journal_page_first 1311
_journal_paper_doi 10.1039/c1cc16762f
_journal_volume 48
_journal_year 2012
_chemical_formula_moiety 'C52 H44 O4 Si2'
_chemical_formula_sum 'C52 H44 O4 Si2'
_chemical_formula_weight 789.09
_space_group_IT_number 19
_symmetry_cell_setting orthorhombic
_symmetry_Int_Tables_number 19
_symmetry_space_group_name_Hall 'P 2ac 2ab'
_symmetry_space_group_name_H-M 'P 21 21 21'
_atom_sites_solution_hydrogens geom
_atom_sites_solution_primary direct
_atom_sites_solution_secondary difmap
_cell_angle_alpha 90.0000
_cell_angle_beta 90.0000
_cell_angle_gamma 90.0000
_cell_formula_units_Z 4
_cell_length_a 10.7414(12)
_cell_length_b 12.1903(12)
_cell_length_c 32.074(3)
_cell_measurement_reflns_used 36798
_cell_measurement_temperature 123
_cell_measurement_theta_max 27.50
_cell_measurement_theta_min 3.04
_cell_volume 4199.8(7)
_computing_cell_refinement 'RAPID AUTO'
_computing_data_collection 'RAPID AUTO (Rigaku, ????)'
_computing_data_reduction 'RAPID AUTO'
_computing_molecular_graphics 'CrystalStructure 4.0'
_computing_publication_material 'CrystalStructure 4.0 (Rigaku, 2010)'
_computing_structure_refinement 'SHELXL97 (Sheldrick, 2008)'
_computing_structure_solution 'Superflip (Palatinus, et al., 2007)'
_diffrn_ambient_temperature 123
_diffrn_detector_area_resol_mean 10.000
_diffrn_measured_fraction_theta_full 0.997
_diffrn_measured_fraction_theta_max 0.997
_diffrn_measurement_device_type 'Rigaku R-AXIS RAPID'
_diffrn_measurement_method \w
_diffrn_radiation_type 'Mo K\a'
_diffrn_radiation_wavelength 0.71075
_diffrn_reflns_av_R_equivalents 0.0551
_diffrn_reflns_limit_h_max 13
_diffrn_reflns_limit_h_min -13
_diffrn_reflns_limit_k_max 15
_diffrn_reflns_limit_k_min -15
_diffrn_reflns_limit_l_max 41
_diffrn_reflns_limit_l_min -39
_diffrn_reflns_number 62484
_diffrn_reflns_theta_full 27.48
_diffrn_reflns_theta_max 27.48
_diffrn_standards_number 0
_exptl_absorpt_coefficient_mu 0.131
_exptl_absorpt_correction_T_max 0.974
_exptl_absorpt_correction_T_min 0.954
_exptl_absorpt_correction_type numerical
_exptl_absorpt_process_details 'NUMABS (Rigaku, 1999)'
_exptl_crystal_colour yellow
_exptl_crystal_density_diffrn 1.248
_exptl_crystal_density_method 'not measured'
_exptl_crystal_description prism
_exptl_crystal_F_000 1664.00
_exptl_crystal_size_max 0.600
_exptl_crystal_size_mid 0.200
_exptl_crystal_size_min 0.200
_refine_diff_density_max 2.050
_refine_diff_density_min -0.610
_refine_ls_abs_structure_details 'Flack, H. D. (1983), Acta Cryst. A39, 876-881. 4245 Friedel Pairs'
_refine_ls_abs_structure_Flack -0.04(12)
_refine_ls_extinction_method none
_refine_ls_goodness_of_fit_ref 1.290
_refine_ls_hydrogen_treatment constr
_refine_ls_number_parameters 523
_refine_ls_number_reflns 9588
_refine_ls_number_restraints 0
_refine_ls_R_factor_gt 0.0576
_refine_ls_shift/su_max 0.001
_refine_ls_structure_factor_coef Fsqd
_refine_ls_weighting_details 'w = 1/[\s^2^(Fo^2^)+(0.1000P)^2^+0.0000P] where P=(Fo^2^+2Fc^2^)/3'
_refine_ls_weighting_scheme calc
_refine_ls_wR_factor_ref 0.1727
_reflns_number_gt 8386
_reflns_number_total 9588
_reflns_threshold_expression F^2^>2.0\s(F^2^)
_cod_data_source_file c1cc16762f.txt
_cod_data_source_block Shibata-sat
_cod_original_cell_volume 4199.9(8)
_cod_database_code 7107242

loop_
_symmetry_equiv_pos_site_id
_symmetry_equiv_pos_as_xyz
1 +X,+Y,+Z
2 1/2+X,1/2-Y,-Z
3 -X,1/2+Y,1/2-Z
4 1/2-X,-Y,1/2+Z

loop_
_atom_site_label
_atom_site_type_symbol
_atom_site_fract_x
_atom_site_fract_y
_atom_site_fract_z
_atom_site_U_iso_or_equiv
_atom_site_adp_type
_atom_site_occupancy
_atom_site_symmetry_multiplicity
_atom_site_calc_flag
_atom_site_refinement_flags
Si1 Si 0.12954(7) 0.57627(6) 0.77880(2) 0.02754(17) Uani 1.0 4 d .
Si2 Si 0.20076(7) 0.55581(6) 0.99850(2) 0.03100(18) Uani 1.0 4 d .
O3 O 0.2918(2) 0.13374(15) 0.74063(6) 0.0347(5) Uani 1.0 4 d .
O4 O 0.4509(2) 0.14182(18) 0.78611(7) 0.0408(5) Uani 1.0 4 d .
O5 O 0.0916(2) 0.08419(19) 1.01525(6) 0.0419(6) Uani 1.0 4 d .
O6 O 0.2957(3) 0.0649(2) 1.00029(7) 0.0491(6) Uani 1.0 4 d .
C7 C 0.1756(3) 0.4344(2) 0.79679(7) 0.0248(5) Uani 1.0 4 d .
C8 C 0.1413(3) 0.4205(2) 0.83867(7) 0.0235(5) Uani 1.0 4 d .
C9 C 0.2197(3) 0.4195(3) 0.93220(7) 0.0264(5) Uani 1.0 4 d .
C10 C 0.1877(3) 0.3299(2) 0.86145(7) 0.0248(5) Uani 1.0 4 d .
C11 C 0.2495(3) 0.3535(2) 0.77735(7) 0.0256(5) Uani 1.0 4 d .
C12 C 0.2001(3) 0.4139(3) 0.97579(8) 0.0305(6) Uani 1.0 4 d .
C13 C 0.2711(3) 0.5279(3) 0.91837(8) 0.0274(6) Uani 1.0 4 d .
C14 C 0.0584(3) 0.5085(2) 0.85525(8) 0.0249(5) Uani 1.0 4 d .
C15 C 0.3499(3) 0.1702(2) 0.77523(8) 0.0295(6) Uani 1.0 4 d .
C16 C 0.0474(3) 0.6008(2) 0.82930(8) 0.0301(6) Uani 1.0 4 d .
C17 C 0.2323(3) 0.2379(2) 0.83937(7) 0.0256(5) Uani 1.0 4 d .
C18 C 0.2571(3) 0.6138(3) 0.94810(8) 0.0308(6) Uani 1.0 4 d .
C19 C 0.1947(3) 0.3249(2) 0.90771(7) 0.0253(5) Uani 1.0 4 d .
C20 C 0.3003(3) 0.3744(2) 0.73461(7) 0.0286(6) Uani 1.0 4 d .
C21 C 0.1834(3) 0.2226(3) 0.92752(8) 0.0288(6) Uani 1.0 4 d .
C22 C 0.2190(4) 0.4053(3) 0.70242(8) 0.0341(7) Uani 1.0 4 d .
C23 C -0.0149(3) 0.5013(3) 0.89129(8) 0.0298(6) Uani 1.0 4 d .
C24 C 0.2172(3) 0.1294(3) 0.85909(8) 0.0292(6) Uani 1.0 4 d .
C25 C 0.1822(3) 0.3124(3) 0.99521(8) 0.0309(6) Uani 1.0 4 d .
C26 C 0.1767(3) 0.1231(2) 0.90115(8) 0.0300(6) Uani 1.0 4 d .
C27 C 0.2719(3) 0.2545(2) 0.79759(7) 0.0256(5) Uani 1.0 4 d .
C28 C 0.1829(3) 0.2162(3) 0.97143(8) 0.0320(6) Uani 1.0 4 d .
C29 C 0.3419(3) 0.5461(3) 0.88243(8) 0.0314(6) Uani 1.0 4 d .
C30 C 0.1787(4) -0.0672(3) 0.85240(9) 0.0391(7) Uani 1.0 4 d .
C31 C 0.1754(3) 0.3085(3) 1.04199(8) 0.0344(7) Uani 1.0 4 d .
C32 C 0.0155(4) 0.5904(4) 0.73528(9) 0.0467(8) Uani 1.0 4 d .
C33 C 0.2663(3) 0.6661(3) 0.76758(9) 0.0383(7) Uani 1.0 4 d .
C34 C 0.2198(3) 0.0314(2) 0.83634(8) 0.0322(6) Uani 1.0 4 d .
C35 C 0.1978(3) 0.1122(3) 0.99622(8) 0.0371(7) Uani 1.0 4 d .
C36 C 0.3917(3) 0.6502(3) 0.87540(8) 0.0371(7) Uani 1.0 4 d .
C37 C 0.3051(3) 0.7161(3) 0.93940(8) 0.0360(7) Uani 1.0 4 d .
C38 C 0.3715(4) 0.7351(3) 0.90272(9) 0.0408(7) Uani 1.0 4 d .
C39 C 0.3163(4) 0.5831(4) 1.04045(9) 0.0504(9) Uani 1.0 4 d .
C40 C -0.0914(3) 0.5890(3) 0.90208(8) 0.0363(7) Uani 1.0 4 d .
C41 C 0.4265(3) 0.3655(3) 0.72618(9) 0.0362(7) Uani 1.0 4 d .
C42 C 0.1289(4) 0.0230(3) 0.91638(9) 0.0402(7) Uani 1.0 4 d .
C43 C 0.0642(4) 0.3235(3) 1.06246(9) 0.0402(7) Uani 1.0 4 d .
C44 C -0.0310(4) 0.6866(3) 0.84085(10) 0.0416(8) Uani 1.0 4 d .
C45 C 0.0440(4) 0.6014(3) 1.01558(9) 0.0427(8) Uani 1.0 4 d .
C46 C 0.2784(5) 0.2874(3) 1.10826(10) 0.0518(10) Uani 1.0 4 d .
C47 C -0.0980(4) 0.6814(3) 0.87776(10) 0.0435(8) Uani 1.0 4 d .
C48 C 0.2831(4) 0.2911(3) 1.06481(10) 0.0450(8) Uani 1.0 4 d .
C49 C 0.2654(4) 0.4277(3) 0.66303(8) 0.0473(9) Uani 1.0 4 d .
C50 C 0.4705(4) 0.3879(3) 0.68578(10) 0.0473(9) Uani 1.0 4 d .
C51 C 0.3913(4) 0.4181(3) 0.65497(9) 0.0525(10) Uani 1.0 4 d .
C52 C 0.1294(4) -0.0702(3) 0.89240(10) 0.0461(8) Uani 1.0 4 d .
C53 C 0.1673(5) 0.3017(3) 1.12881(9) 0.0538(11) Uani 1.0 4 d .
C54 C 0.3625(4) 0.0640(3) 0.71315(11) 0.0567(10) Uani 1.0 4 d .
C55 C 0.0596(5) 0.3208(3) 1.10637(10) 0.0524(10) Uani 1.0 4 d .
C56 C 0.0984(5) -0.0060(4) 1.04506(12) 0.0684(14) Uani 1.0 4 d .
C57 C 0.2830(6) -0.0307(4) 0.70101(16) 0.0796(15) Uani 1.0 4 d .
C58 C 0.1230(8) 0.0268(5) 1.0825(2) 0.108(2) Uani 1.0 4 d .
H22 H 0.1321 0.4108 0.7076 0.0409 Uiso 1.0 4 calc R
H23 H -0.0123 0.4374 0.9082 0.0357 Uiso 1.0 4 calc R
H29 H 0.3560 0.4884 0.8631 0.0377 Uiso 1.0 4 calc R
H30 H 0.1842 -0.1324 0.8363 0.0469 Uiso 1.0 4 calc R
H32A H 0.0593 0.5855 0.7086 0.0560 Uiso 1.0 4 calc R
H32B H -0.0264 0.6616 0.7373 0.0560 Uiso 1.0 4 calc R
H32C H -0.0464 0.5316 0.7371 0.0560 Uiso 1.0 4 calc R
H33A H 0.3164 0.6744 0.7929 0.0459 Uiso 1.0 4 calc R
H33B H 0.2371 0.7383 0.7584 0.0459 Uiso 1.0 4 calc R
H33C H 0.3170 0.6327 0.7456 0.0459 Uiso 1.0 4 calc R
H34 H 0.2512 0.0328 0.8087 0.0386 Uiso 1.0 4 calc R
H36 H 0.4406 0.6626 0.8512 0.0445 Uiso 1.0 4 calc R
H37 H 0.2929 0.7744 0.9586 0.0432 Uiso 1.0 4 calc R
H38 H 0.4026 0.8063 0.8967 0.0490 Uiso 1.0 4 calc R
H39A H 0.2864 0.5516 1.0667 0.0605 Uiso 1.0 4 calc R
H39B H 0.3271 0.6625 1.0437 0.0605 Uiso 1.0 4 calc R
H39C H 0.3962 0.5496 1.0330 0.0605 Uiso 1.0 4 calc R
H40 H -0.1401 0.5848 0.9268 0.0436 Uiso 1.0 4 calc R
H41 H 0.4828 0.3444 0.7476 0.0435 Uiso 1.0 4 calc R
H42 H 0.0958 0.0200 0.9438 0.0482 Uiso 1.0 4 calc R
H43 H -0.0098 0.3358 1.0469 0.0483 Uiso 1.0 4 calc R
H44 H -0.0386 0.7491 0.8233 0.0500 Uiso 1.0 4 calc R
H45A H 0.0188 0.5596 1.0403 0.0512 Uiso 1.0 4 calc R
H45B H -0.0161 0.5889 0.9931 0.0512 Uiso 1.0 4 calc R
H45C H 0.0464 0.6797 1.0224 0.0512 Uiso 1.0 4 calc R
H46 H 0.3524 0.2749 1.1237 0.0621 Uiso 1.0 4 calc R
H47 H -0.1483 0.7416 0.8862 0.0522 Uiso 1.0 4 calc R
H48 H 0.3604 0.2817 1.0508 0.0541 Uiso 1.0 4 calc R
H49 H 0.2104 0.4498 0.6414 0.0567 Uiso 1.0 4 calc R
H50 H 0.5570 0.3817 0.6800 0.0568 Uiso 1.0 4 calc R
H51 H 0.4224 0.4327 0.6278 0.0630 Uiso 1.0 4 calc R
H52 H 0.0960 -0.1366 0.9031 0.0553 Uiso 1.0 4 calc R
H53 H 0.1646 0.2984 1.1584 0.0645 Uiso 1.0 4 calc R
H54A H 0.4384 0.0376 0.7275 0.0680 Uiso 1.0 4 calc R
H54B H 0.3880 0.1055 0.6880 0.0680 Uiso 1.0 4 calc R
H55 H -0.0172 0.3321 1.1205 0.0629 Uiso 1.0 4 calc R
H56A H 0.0180 -0.0457 1.0452 0.0821 Uiso 1.0 4 calc R
H56B H 0.1638 -0.0581 1.0360 0.0821 Uiso 1.0 4 calc R
H57A H 0.3240 -0.0722 0.6788 0.0956 Uiso 1.0 4 calc R
H57B H 0.2023 -0.0037 0.6911 0.0956 Uiso 1.0 4 calc R
H57C H 0.2702 -0.0784 0.7252 0.0956 Uiso 1.0 4 calc R
H58A H 0.0573 0.0767 1.0919 0.1294 Uiso 1.0 4 calc R
H58B H 0.2031 0.0653 1.0827 0.1294 Uiso 1.0 4 calc R
H58C H 0.1272 -0.0367 1.1012 0.1294 Uiso 1.0 4 calc R

loop_
_atom_site_aniso_label
_atom_site_aniso_U_11
_atom_site_aniso_U_22
_atom_site_aniso_U_33
_atom_site_aniso_U_12
_atom_site_aniso_U_13
_atom_site_aniso_U_23
Si1 0.0272(4) 0.0315(4) 0.0240(4) 0.0047(3) 0.0009(3) 0.0034(3)
Si2 0.0325(4) 0.0408(4) 0.0198(3) -0.0040(3) 0.0021(3) -0.0027(3)
O3 0.0381(12) 0.0352(10) 0.0308(10) -0.0016(9) 0.0078(9) -0.0089(8)
O4 0.0344(12) 0.0448(12) 0.0433(12) 0.0107(10) 0.0066(9) -0.0000(9)
O5 0.0411(13) 0.0462(12) 0.0383(11) 0.0115(10) 0.0162(9) 0.0183(10)
O6 0.0419(13) 0.0619(15) 0.0435(12) 0.0243(12) 0.0154(10) 0.0228(11)
C7 0.0233(12) 0.0293(12) 0.0218(11) 0.0006(11) -0.0013(9) -0.0006(10)
C8 0.0236(12) 0.0267(12) 0.0202(10) 0.0014(10) -0.0006(9) -0.0009(9)
C9 0.0224(13) 0.0346(13) 0.0221(11) -0.0001(11) 0.0004(9) 0.0010(10)
C10 0.0243(13) 0.0306(12) 0.0194(11) 0.0007(11) 0.0021(9) 0.0014(9)
C11 0.0235(13) 0.0308(13) 0.0224(12) -0.0005(10) 0.0017(10) -0.0035(10)
C12 0.0263(14) 0.0418(14) 0.0233(12) 0.0021(12) 0.0012(10) 0.0046(11)
C13 0.0266(14) 0.0348(14) 0.0209(11) -0.0018(11) -0.0050(10) 0.0018(10)
C14 0.0224(13) 0.0284(12) 0.0239(11) 0.0006(10) -0.0008(10) -0.0022(10)
C15 0.0320(15) 0.0283(12) 0.0282(12) 0.0005(11) 0.0075(11) -0.0001(10)
C16 0.0323(15) 0.0284(13) 0.0297(13) 0.0001(11) 0.0028(11) 0.0005(10)
C17 0.0242(13) 0.0306(13) 0.0219(11) 0.0025(10) 0.0027(9) -0.0019(10)
C18 0.0285(14) 0.0405(15) 0.0233(12) -0.0026(12) -0.0027(10) -0.0019(11)
C19 0.0242(13) 0.0320(13) 0.0198(11) 0.0042(11) 0.0031(9) 0.0010(9)
C20 0.0384(16) 0.0254(12) 0.0220(11) -0.0039(12) 0.0067(11) -0.0021(9)
C21 0.0285(14) 0.0338(14) 0.0242(12) 0.0060(11) 0.0044(10) 0.0030(10)
C22 0.0502(19) 0.0297(13) 0.0225(12) -0.0002(13) 0.0010(11) -0.0027(10)
C23 0.0263(14) 0.0380(15) 0.0250(13) 0.0020(12) 0.0029(10) -0.0038(11)
C24 0.0242(14) 0.0338(14) 0.0297(13) 0.0051(11) 0.0044(10) 0.0018(10)
C25 0.0279(14) 0.0432(15) 0.0216(12) 0.0006(12) 0.0053(10) 0.0026(11)
C26 0.0321(15) 0.0296(13) 0.0285(13) 0.0081(12) 0.0070(11) 0.0042(10)
C27 0.0241(13) 0.0280(12) 0.0247(12) -0.0005(10) 0.0019(10) 0.0004(10)
C28 0.0303(15) 0.0402(15) 0.0256(13) 0.0079(12) 0.0077(11) 0.0059(11)
C29 0.0264(14) 0.0460(16) 0.0220(12) -0.0064(12) -0.0003(10) 0.0005(11)
C30 0.0497(19) 0.0274(13) 0.0402(15) 0.0033(14) 0.0072(13) 0.0017(12)
C31 0.0434(17) 0.0387(15) 0.0210(12) -0.0029(13) 0.0039(11) 0.0045(10)
C32 0.0378(18) 0.067(3) 0.0351(15) 0.0136(16) -0.0060(13) 0.0030(15)
C33 0.0418(18) 0.0346(14) 0.0384(15) -0.0011(13) 0.0067(13) 0.0048(12)
C34 0.0378(16) 0.0296(13) 0.0291(13) 0.0047(12) 0.0043(11) 0.0012(10)
C35 0.0420(17) 0.0429(16) 0.0265(13) 0.0120(14) 0.0110(12) 0.0094(12)
C36 0.0369(17) 0.0516(17) 0.0227(13) -0.0135(14) 0.0008(11) 0.0044(12)
C37 0.0395(17) 0.0409(15) 0.0276(13) -0.0093(14) -0.0020(12) -0.0034(11)
C38 0.0448(19) 0.0459(17) 0.0318(14) -0.0198(15) -0.0036(13) 0.0040(12)
C39 0.051(2) 0.076(3) 0.0242(13) -0.0115(19) -0.0039(13) -0.0042(15)
C40 0.0341(15) 0.0436(16) 0.0313(13) 0.0039(13) 0.0101(11) -0.0064(12)
C41 0.0376(16) 0.0350(14) 0.0361(15) -0.0044(13) 0.0117(12) -0.0057(12)
C42 0.0491(19) 0.0389(15) 0.0324(14) 0.0028(14) 0.0125(14) 0.0074(12)
C43 0.0464(19) 0.0466(18) 0.0276(14) -0.0021(15) 0.0085(13) 0.0007(12)
C44 0.0467(19) 0.0334(15) 0.0448(17) 0.0122(14) 0.0101(14) 0.0040(13)
C45 0.0432(19) 0.0478(18) 0.0372(15) -0.0034(15) 0.0121(13) -0.0087(13)
C46 0.081(3) 0.0436(17) 0.0309(15) 0.0049(18) -0.0163(17) 0.0012(13)
C47 0.0453(19) 0.0377(16) 0.0475(17) 0.0144(14) 0.0116(14) -0.0070(13)
C48 0.052(2) 0.0472(18) 0.0355(16) 0.0037(16) -0.0028(14) 0.0088(13)
C49 0.084(3) 0.0356(15) 0.0219(13) 0.0038(17) 0.0064(14) 0.0016(11)
C50 0.059(3) 0.0355(16) 0.0479(18) -0.0081(15) 0.0312(17) -0.0054(14)
C51 0.091(3) 0.0343(15) 0.0326(15) 0.0038(18) 0.0279(17) 0.0043(13)
C52 0.059(2) 0.0302(15) 0.0491(18) 0.0027(16) 0.0151(16) 0.0102(13)
C53 0.104(4) 0.0394(16) 0.0184(13) 0.0027(19) 0.0054(17) -0.0004(12)
C54 0.059(3) 0.060(3) 0.0514(19) 0.0034(19) 0.0212(17) -0.0288(17)
C55 0.084(3) 0.0404(18) 0.0327(16) 0.0019(18) 0.0248(17) -0.0011(13)
C56 0.062(3) 0.099(4) 0.0441(19) 0.030(3) 0.0274(18) 0.046(3)
C57 0.086(4) 0.058(3) 0.094(4) 0.006(3) 0.004(3) -0.038(3)
C58 0.123(6) 0.069(4) 0.132(6) 0.003(4) 0.014(5) 0.018(4)

loop_
_atom_type_symbol
_atom_type_description
_atom_type_scat_dispersion_real
_atom_type_scat_dispersion_imag
_atom_type_scat_source
C C 0.0033 0.0016
;
International Tables for Crystallography
(1992, Vol. C, Tables 4.2.6.8 and 6.1.1.4)
;
H H 0.0000 0.0000
;
International Tables for Crystallography
(1992, Vol. C, Table 6.1.1.4)
;
O O 0.0106 0.0060
;
International Tables for Crystallography
(1992, Vol. C, Tables 4.2.6.8 and 6.1.1.4)
;
Si Si 0.0817 0.0704
;
International Tables for Crystallography
(1992, Vol. C, Tables 4.2.6.8 and 6.1.1.4)
;

loop_
_geom_angle_atom_site_label_1
_geom_angle_atom_site_label_2
_geom_angle_atom_site_label_3
_geom_angle
_geom_angle_publ_flag
C7 Si1 C16 90.33(11) yes
C7 Si1 C32 119.03(15) yes
C7 Si1 C33 112.93(13) yes
C16 Si1 C32 108.88(14) yes
C16 Si1 C33 116.40(13) yes
C32 Si1 C33 108.56(15) yes
C12 Si2 C18 90.80(12) yes
C12 Si2 C39 116.62(16) yes
C12 Si2 C45 112.76(14) yes
C18 Si2 C39 110.05(15) yes
C18 Si2 C45 115.90(14) yes
C39 Si2 C45 109.76(15) yes
C15 O3 C54 117.0(3) yes
C35 O5 C56 116.7(3) yes
Si1 C7 C8 109.52(18) yes
Si1 C7 C11 130.69(18) yes
C8 C7 C11 119.1(3) yes
C7 C8 C10 119.7(3) yes
C7 C8 C14 114.3(3) yes
C10 C8 C14 126.0(3) yes
C12 C9 C13 112.9(3) yes
C12 C9 C19 118.7(3) yes
C13 C9 C19 128.4(2) yes
C8 C10 C17 118.8(2) yes
C8 C10 C19 124.4(3) yes
C17 C10 C19 116.8(3) yes
C7 C11 C20 119.4(3) yes
C7 C11 C27 119.8(3) yes
C20 C11 C27 120.8(3) yes
Si2 C12 C9 109.8(2) yes
Si2 C12 C25 130.0(2) yes
C9 C12 C25 120.2(3) yes
C9 C13 C18 114.3(3) yes
C9 C13 C29 125.7(3) yes
C18 C13 C29 119.5(3) yes
C8 C14 C16 114.5(3) yes
C8 C14 C23 125.8(3) yes
C16 C14 C23 119.5(3) yes
O3 C15 O4 124.5(3) yes
O3 C15 C27 111.1(3) yes
O4 C15 C27 124.4(3) yes
Si1 C16 C14 110.22(19) yes
Si1 C16 C44 129.5(3) yes
C14 C16 C44 119.6(3) yes
C10 C17 C24 117.4(3) yes
C10 C17 C27 117.5(3) yes
C24 C17 C27 124.4(3) yes
Si2 C18 C13 109.6(2) yes
Si2 C18 C37 129.8(2) yes
C13 C18 C37 119.3(3) yes
C9 C19 C10 121.9(3) yes
C9 C19 C21 119.1(3) yes
C10 C19 C21 118.9(3) yes
C11 C20 C22 119.4(3) yes
C11 C20 C41 121.5(3) yes
C22 C20 C41 119.1(3) yes
C19 C21 C26 118.2(3) yes
C19 C21 C28 120.0(3) yes
C26 C21 C28 121.7(3) yes
C20 C22 C49 119.9(4) yes
C14 C23 C40 119.3(3) yes
C17 C24 C26 119.3(3) yes
C17 C24 C34 122.6(3) yes
C26 C24 C34 117.1(3) yes
C12 C25 C28 119.9(3) yes
C12 C25 C31 118.6(3) yes
C28 C25 C31 121.2(3) yes
C21 C26 C24 119.0(3) yes
C21 C26 C42 121.9(3) yes
C24 C26 C42 119.1(3) yes
C11 C27 C15 117.7(2) yes
C11 C27 C17 120.8(3) yes
C15 C27 C17 121.2(3) yes
C21 C28 C25 119.9(3) yes
C21 C28 C35 125.0(3) yes
C25 C28 C35 114.7(3) yes
C13 C29 C36 119.0(3) yes
C34 C30 C52 119.3(3) yes
C25 C31 C43 121.0(3) yes
C25 C31 C48 119.4(3) yes
C43 C31 C48 119.6(3) yes
C24 C34 C30 122.8(3) yes
O5 C35 O6 124.9(3) yes
O5 C35 C28 111.4(3) yes
O6 C35 C28 123.5(3) yes
C29 C36 C38 121.5(3) yes
C18 C37 C38 120.8(3) yes
C36 C38 C37 119.5(3) yes
C23 C40 C47 121.3(3) yes
C20 C41 C50 119.6(3) yes
C26 C42 C52 121.4(3) yes
C31 C43 C55 120.3(4) yes
C16 C44 C47 120.4(3) yes
C48 C46 C53 120.4(4) yes
C40 C47 C44 119.8(3) yes
C31 C48 C46 120.1(4) yes
C22 C49 C51 120.4(3) yes
C41 C50 C51 120.9(4) yes
C49 C51 C50 120.1(3) yes
C30 C52 C42 119.9(3) yes
C46 C53 C55 119.9(3) yes
O3 C54 C57 108.4(4) yes
C43 C55 C53 119.6(4) yes
O5 C56 C58 112.6(5) yes
C20 C22 H22 120.042 no
C49 C22 H22 120.023 no
C14 C23 H23 120.367 no
C40 C23 H23 120.373 no
C13 C29 H29 120.483 no
C36 C29 H29 120.467 no
C34 C30 H30 120.356 no
C52 C30 H30 120.357 no
Si1 C32 H32A 109.470 no
Si1 C32 H32B 109.462 no
Si1 C32 H32C 109.461 no
H32A C32 H32B 109.484 no
H32A C32 H32C 109.482 no
H32B C32 H32C 109.467 no
Si1 C33 H33A 109.469 no
Si1 C33 H33B 109.469 no
Si1 C33 H33C 109.465 no
H33A C33 H33B 109.481 no
H33A C33 H33C 109.477 no
H33B C33 H33C 109.466 no
C24 C34 H34 118.595 no
C30 C34 H34 118.585 no
C29 C36 H36 119.258 no
C38 C36 H36 119.252 no
C18 C37 H37 119.575 no
C38 C37 H37 119.581 no
C36 C38 H38 120.246 no
C37 C38 H38 120.222 no
Si2 C39 H39A 109.472 no
Si2 C39 H39B 109.467 no
Si2 C39 H39C 109.472 no
H39A C39 H39B 109.469 no
H39A C39 H39C 109.473 no
H39B C39 H39C 109.475 no
C23 C40 H40 119.365 no
C47 C40 H40 119.356 no
C20 C41 H41 120.208 no
C50 C41 H41 120.218 no
C26 C42 H42 119.312 no
C52 C42 H42 119.312 no
C31 C43 H43 119.837 no
C55 C43 H43 119.831 no
C16 C44 H44 119.778 no
C47 C44 H44 119.791 no
Si2 C45 H45A 109.473 no
Si2 C45 H45B 109.477 no
Si2 C45 H45C 109.466 no
H45A C45 H45B 109.471 no
H45A C45 H45C 109.476 no
H45B C45 H45C 109.464 no
C48 C46 H46 119.792 no
C53 C46 H46 119.780 no
C40 C47 H47 120.123 no
C44 C47 H47 120.114 no
C31 C48 H48 119.928 no
C46 C48 H48 119.926 no
C22 C49 H49 119.787 no
C51 C49 H49 119.792 no
C41 C50 H50 119.526 no
C51 C50 H50 119.559 no
C49 C51 H51 119.975 no
C50 C51 H51 119.968 no
C30 C52 H52 120.063 no
C42 C52 H52 120.044 no
C46 C53 H53 120.051 no
C55 C53 H53 120.049 no
O3 C54 H54A 109.994 no
O3 C54 H54B 110.016 no
C57 C54 H54A 110.020 no
C57 C54 H54B 110.029 no
H54A C54 H54B 108.380 no
C43 C55 H55 120.186 no
C53 C55 H55 120.197 no
O5 C56 H56A 109.059 no
O5 C56 H56B 109.047 no
C58 C56 H56A 109.080 no
C58 C56 H56B 109.078 no
H56A C56 H56B 107.820 no
C54 C57 H57A 109.469 no
C54 C57 H57B 109.469 no
C54 C57 H57C 109.464 no
H57A C57 H57B 109.483 no
H57A C57 H57C 109.478 no
H57B C57 H57C 109.466 no
C56 C58 H58A 109.482 no
C56 C58 H58B 109.489 no
C56 C58 H58C 109.468 no
H58A C58 H58B 109.470 no
H58A C58 H58C 109.456 no
H58B C58 H58C 109.463 no

loop_
_geom_bond_atom_site_label_1
_geom_bond_atom_site_label_2
_geom_bond_distance
_geom_bond_publ_flag
Si1 C7 1.889(3) yes
Si1 C16 1.869(3) yes
Si1 C32 1.865(4) yes
Si1 C33 1.867(4) yes
Si2 C12 1.877(3) yes
Si2 C18 1.865(3) yes
Si2 C39 1.860(4) yes
Si2 C45 1.856(4) yes
O3 C15 1.348(4) yes
O3 C54 1.441(5) yes
O4 C15 1.191(4) yes
O5 C35 1.338(4) yes
O5 C56 1.459(5) yes
O6 C35 1.207(4) yes
C7 C8 1.403(4) yes
C7 C11 1.411(4) yes
C8 C10 1.415(4) yes
C8 C14 1.493(4) yes
C9 C12 1.415(4) yes
C9 C13 1.499(4) yes
C9 C19 1.420(4) yes
C10 C17 1.410(4) yes
C10 C19 1.487(4) yes
C11 C20 1.497(4) yes
C11 C27 1.392(4) yes
C12 C25 1.399(4) yes
C13 C18 1.424(4) yes
C13 C29 1.399(4) yes
C14 C16 1.405(4) yes
C14 C23 1.401(4) yes
C15 C27 1.507(4) yes
C16 C44 1.392(5) yes
C17 C24 1.475(4) yes
C17 C27 1.421(4) yes
C18 C37 1.378(4) yes
C19 C21 1.405(4) yes
C20 C22 1.404(4) yes
C20 C41 1.386(5) yes
C21 C26 1.480(4) yes
C21 C28 1.411(4) yes
C22 C49 1.386(4) yes
C23 C40 1.393(5) yes
C24 C26 1.419(4) yes
C24 C34 1.400(4) yes
C25 C28 1.399(4) yes
C25 C31 1.503(4) yes
C26 C42 1.412(4) yes
C28 C35 1.505(4) yes
C29 C36 1.395(5) yes
C30 C34 1.380(4) yes
C30 C52 1.389(5) yes
C31 C43 1.375(5) yes
C31 C48 1.386(5) yes
C36 C38 1.374(5) yes
C37 C38 1.395(5) yes
C40 C47 1.371(5) yes
C41 C50 1.406(5) yes
C42 C52 1.371(5) yes
C43 C55 1.410(5) yes
C44 C47 1.387(5) yes
C46 C48 1.395(5) yes
C46 C53 1.374(7) yes
C49 C51 1.382(6) yes
C50 C51 1.355(5) yes
C53 C55 1.383(7) yes
C54 C57 1.487(7) yes
C56 C58 1.292(8) yes
C22 H22 0.950 no
C23 H23 0.950 no
C29 H29 0.950 no
C30 H30 0.950 no
C32 H32A 0.980 no
C32 H32B 0.980 no
C32 H32C 0.980 no
C33 H33A 0.980 no
C33 H33B 0.980 no
C33 H33C 0.980 no
C34 H34 0.950 no
C36 H36 0.950 no
C37 H37 0.950 no
C38 H38 0.950 no
C39 H39A 0.980 no
C39 H39B 0.980 no
C39 H39C 0.980 no
C40 H40 0.950 no
C41 H41 0.950 no
C42 H42 0.950 no
C43 H43 0.950 no
C44 H44 0.950 no
C45 H45A 0.980 no
C45 H45B 0.980 no
C45 H45C 0.980 no
C46 H46 0.950 no
C47 H47 0.950 no
C48 H48 0.950 no
C49 H49 0.950 no
C50 H50 0.950 no
C51 H51 0.950 no
C52 H52 0.950 no
C53 H53 0.950 no
C54 H54A 0.990 no
C54 H54B 0.990 no
C55 H55 0.950 no
C56 H56A 0.990 no
C56 H56B 0.990 no
C57 H57A 0.980 no
C57 H57B 0.980 no
C57 H57C 0.980 no
C58 H58A 0.980 no
C58 H58B 0.980 no
C58 H58C 0.980 no

loop_
_geom_contact_atom_site_label_1
_geom_contact_atom_site_label_2
_geom_contact_distance
_geom_contact_publ_flag
_geom_contact_site_symmetry_2
Si1 C20 3.381(3) no .
Si1 C22 3.357(3) no .
Si2 C31 3.332(3) no .
O3 C11 2.962(4) no .
O3 C17 3.471(3) no .
O3 C20 2.942(3) no .
O3 C34 3.403(4) no .
O3 C41 3.208(4) no .
O4 C11 3.379(4) no .
O4 C17 3.131(4) no .
O4 C24 3.436(4) no .
O4 C34 3.251(4) no .
O4 C41 3.347(4) no .
O4 C54 2.698(5) no .
O5 C21 3.426(4) no .
O5 C25 3.017(4) no .
O5 C31 3.004(4) no .
O5 C42 3.282(4) no .
O5 C43 3.300(4) no .
O6 C21 3.255(4) no .
O6 C25 3.258(4) no .
O6 C26 3.500(4) no .
O6 C31 3.505(4) no .
O6 C42 3.273(4) no .
O6 C48 3.451(4) no .
O6 C56 2.702(5) no .
O6 C58 3.257(8) no .
C7 C17 2.824(4) no .
C7 C22 3.083(4) no .
C7 C29 3.548(4) no .
C8 C9 3.116(4) no .
C8 C13 3.192(4) no .
C8 C27 2.793(4) no .
C8 C29 2.993(4) no .
C9 C14 3.205(4) no .
C9 C23 3.011(4) no .
C9 C28 2.807(4) no .
C10 C11 2.793(4) no .
C10 C13 3.156(4) no .
C10 C23 3.165(4) no .
C10 C26 2.826(4) no .
C10 C29 3.185(4) no .
C12 C21 2.806(4) no .
C12 C43 3.327(4) no .
C12 C48 3.345(5) no .
C13 C14 3.062(4) no .
C13 C23 3.209(4) no .
C13 C38 2.793(5) no .
C14 C19 3.160(4) no .
C14 C29 3.201(4) no .
C14 C47 2.790(5) no .
C15 C20 2.860(4) no .
C15 C24 3.085(4) no .
C15 C34 2.942(4) no .
C15 C41 2.970(4) no .
C15 C57 3.490(6) no .
C16 C40 2.774(4) no .
C17 C21 2.882(4) no .
C18 C36 2.779(4) no .
C19 C23 3.158(4) no .
C19 C24 2.859(4) no .
C19 C25 2.814(4) no .
C19 C29 3.229(4) no .
C20 C51 2.786(4) no .
C22 C32 3.314(5) no .
C22 C50 2.762(6) no .
C23 C44 2.783(5) no .
C24 C52 2.819(4) no .
C26 C30 2.798(4) no .
C26 C35 3.061(4) no .
C27 C34 3.042(4) no .
C27 C41 3.136(4) no .
C28 C42 3.001(4) no .
C28 C43 3.444(4) no .
C28 C48 3.311(5) no .
C29 C37 2.791(4) no .
C31 C35 2.818(4) no .
C31 C53 2.787(4) no .
C34 C42 2.749(4) no .
C35 C42 2.879(4) no .
C35 C48 3.230(5) no .
C35 C58 3.063(8) no .
C41 C49 2.769(5) no .
C43 C46 2.765(6) no .
C48 C55 2.770(6) no .
O3 C32 3.431(5) no 3_546
O4 C33 3.505(4) no 3_646
O4 C50 3.333(4) no 3_646
O6 C45 3.388(5) no 2_557
C29 C58 3.342(9) no 2_557
C30 C38 3.563(5) no 1_545
C32 O3 3.431(5) no 3_556
C32 C34 3.490(5) no 3_556
C33 O4 3.505(4) no 3_656
C34 C32 3.490(5) no 3_546
C36 C58 3.557(8) no 2_557
C37 C52 3.553(5) no 1_565
C38 C30 3.563(5) no 1_565
C38 C52 3.537(5) no 1_565
C40 C58 3.413(9) no 2_457
C45 O6 3.388(5) no 2_457
C49 C53 3.551(5) no 4_564
C50 O4 3.333(4) no 3_656
C51 C53 3.573(5) no 4_564
C51 C55 3.583(5) no 4_564
C52 C37 3.553(5) no 1_545
C52 C38 3.537(5) no 1_545
C53 C49 3.551(5) no 4_565
C53 C51 3.573(5) no 4_565
C55 C51 3.583(5) no 4_565
C58 C29 3.342(9) no 2_457
C58 C36 3.557(8) no 2_457
C58 C40 3.413(9) no 2_557
Si1 H22 3.0459 no .
Si1 H44 3.1207 no .
Si2 H37 3.1168 no .
O3 H34 2.5425 no .
O3 H41 3.2946 no .
O3 H57A 3.2189 no .
O3 H57B 2.5024 no .
O3 H57C 2.6427 no .
O4 H34 2.6242 no .
O4 H41 2.7833 no .
O4 H54A 2.2737 no .
O4 H54B 3.2475 no .
O5 H42 2.4217 no .
O5 H43 3.4097 no .
O5 H58A 2.4889 no .
O5 H58B 2.4823 no .
O5 H58C 3.1482 no .
O6 H42 2.8626 no .
O6 H48 3.1774 no .
O6 H56A 3.5760 no .
O6 H56B 2.3599 no .
O6 H58B 2.8232 no .
C7 H22 2.9116 no .
C7 H29 2.9507 no .
C7 H32C 3.2798 no .
C7 H33A 3.2957 no .
C7 H33C 3.2942 no .
C8 H23 2.7815 no .
C8 H29 2.5717 no .
C9 H23 2.6173 no .
C9 H29 2.7865 no .
C10 H23 2.9291 no .
C10 H29 2.6462 no .
C11 H22 2.6602 no .
C11 H29 3.4014 no .
C11 H41 2.6842 no .
C12 H23 3.1607 no .
C12 H39A 3.4902 no .
C12 H39C 3.2465 no .
C12 H43 3.3464 no .
C12 H45A 3.3502 no .
C12 H45B 3.2010 no .
C12 H48 3.3701 no .
C13 H23 3.2548 no .
C13 H36 3.2643 no .
C13 H37 3.2791 no .
C14 H29 3.2161 no .
C14 H40 3.2667 no .
C14 H44 3.2762 no .
C15 H34 2.2533 no .
C15 H41 2.7086 no .
C15 H54A 2.4217 no .
C15 H54B 2.9346 no .
C15 H57C 3.5337 no .
C16 H23 3.2839 no .
C16 H32B 3.1432 no .
C16 H32C 3.2361 no .
C16 H33A 3.2433 no .
C16 H33B 3.4838 no .
C16 H47 3.2690 no .
C17 H29 3.4159 no .
C17 H34 2.6943 no .
C18 H29 3.3020 no .
C18 H38 3.2671 no .
C18 H39B 3.2134 no .
C18 H39C 3.2030 no .
C18 H45B 3.2835 no .
C18 H45C 3.3828 no .
C19 H23 2.6122 no .
C19 H29 3.0034 no .
C20 H33C 3.1736 no .
C20 H49 3.2728 no .
C20 H50 3.2669 no .
C21 H23 3.4149 no .
C21 H42 2.6938 no .
C22 H32A 2.7935 no .
C22 H32C 3.4253 no .
C22 H33C 3.2731 no .
C22 H41 3.2678 no .
C22 H51 3.2583 no .
C23 H45B 3.4348 no .
C23 H47 3.2645 no .
C24 H30 3.2931 no .
C24 H42 3.2956 no .
C25 H43 2.6621 no .
C25 H48 2.6433 no .
C26 H34 3.2640 no .
C26 H52 3.2828 no .
C27 H34 2.7345 no .
C27 H41 2.9847 no .
C28 H42 2.7168 no .
C28 H43 3.5035 no .
C28 H48 3.2800 no .
C29 H33A 3.2815 no .
C29 H38 3.2714 no .
C30 H42 3.2437 no .
C31 H39A 3.2910 no .
C31 H45A 3.4923 no .
C31 H46 3.2653 no .
C31 H55 3.2701 no .
C31 H58A 3.4878 no .
C31 H58B 3.2536 no .
C32 H22 2.6738 no .
C32 H33B 3.0765 no .
C32 H33C 3.2968 no .
C32 H44 3.4718 no .
C33 H32A 3.0810 no .
C33 H32B 3.2906 no .
C33 H36 3.2708 no .
C34 H52 3.2482 no .
C35 H42 2.3000 no .
C35 H48 3.2228 no .
C35 H56A 3.1465 no .
C35 H56B 2.4644 no .
C35 H58A 3.4485 no .
C35 H58B 2.8316 no .
C36 H33A 2.7825 no .
C36 H37 3.2472 no .
C37 H36 3.2480 no .
C37 H39B 3.4177 no .
C38 H29 3.2702 no .
C39 H37 3.5197 no .
C39 H45A 3.2077 no .
C39 H45C 3.1818 no .
C40 H44 3.2417 no .
C40 H45B 3.0290 no .
C41 H22 3.2641 no .
C41 H33C 3.5186 no .
C41 H51 3.2604 no .
C41 H54B 3.4230 no .
C42 H30 3.2471 no .
C43 H45A 3.0041 no .
C43 H48 3.2430 no .
C43 H53 3.2745 no .
C43 H58A 3.1550 no .
C43 H58B 3.5435 no .
C44 H32B 3.3346 no .
C44 H40 3.2414 no .
C45 H39A 3.1365 no .
C45 H39B 3.2583 no .
C45 H40 3.4733 no .
C45 H43 3.4390 no .
C46 H39A 3.4868 no .
C46 H55 3.2449 no .
C46 H58A 3.5373 no .
C46 H58B 2.9429 no .
C47 H23 3.2632 no .
C48 H39A 3.1762 no .
C48 H39C 3.5281 no .
C48 H43 3.2441 no .
C48 H53 3.2617 no .
C48 H58B 2.9407 no .
C49 H32A 3.2760 no .
C49 H50 3.2279 no .
C50 H49 3.2252 no .
C50 H54B 3.5559 no .
C51 H22 3.2580 no .
C51 H41 3.2544 no .
C52 H34 3.2408 no .
C53 H43 3.2692 no .
C53 H48 3.2578 no .
C53 H58A 3.2122 no .
C53 H58B 3.2627 no .
C54 H34 3.3100 no .
C55 H46 3.2437 no .
C55 H58A 3.0119 no .
C55 H58B 3.5582 no .
C56 H42 3.2632 no .
C57 H34 3.5548 no .
H22 H32A 2.2685 no .
H22 H32C 2.5958 no .
H22 H33C 3.5699 no .
H22 H49 2.3329 no .
H23 H40 2.3390 no .
H23 H45B 3.2907 no .
H29 H33A 3.2233 no .
H29 H36 2.3415 no .
H30 H34 2.3151 no .
H30 H52 2.3455 no .
H32A H33B 3.1095 no .
H32A H33C 3.0671 no .
H32A H49 3.1626 no .
H32B H33B 3.0560 no .
H32B H44 2.9601 no .
H33A H36 2.3008 no .
H34 H54A 3.2901 no .
H34 H57C 3.0066 no .
H36 H38 2.3170 no .
H37 H38 2.3425 no .
H37 H39B 3.0738 no .
H37 H45C 3.5388 no .
H39A H45A 2.9979 no .
H39A H45C 3.3323 no .
H39A H48 3.4231 no .
H39B H45A 3.5422 no .
H39B H45C 3.0985 no .
H39C H48 3.3384 no .
H40 H45B 2.5100 no .
H40 H47 2.3141 no .
H41 H50 2.3525 no .
H42 H52 2.3119 no .
H42 H56A 3.4504 no .
H42 H56B 3.1910 no .
H43 H45A 2.7539 no .
H43 H45B 3.5365 no .
H43 H55 2.3599 no .
H43 H58A 3.5465 no .
H44 H47 2.3362 no .
H46 H48 2.3412 no .
H46 H53 2.3218 no .
H46 H58B 3.2923 no .
H48 H58B 3.2951 no .
H49 H51 2.3288 no .
H50 H51 2.2980 no .
H53 H55 2.3363 no .
H54A H57A 2.3963 no .
H54A H57B 2.8371 no .
H54A H57C 2.2950 no .
H54B H57A 2.2917 no .
H54B H57B 2.4000 no .
H54B H57C 2.8366 no .
H55 H58A 3.3419 no .
H56A H58A 2.1582 no .
H56A H58B 2.6888 no .
H56A H58C 2.1483 no .
H56B H58A 2.6889 no .
H56B H58B 2.1636 no .
H56B H58C 2.1433 no .
O3 H32B 2.9567 no 3_546
O3 H32C 3.0013 no 3_546
O4 H33A 3.5814 no 3_646
O4 H33C 2.6945 no 3_646
O4 H50 3.3527 no 3_646
O4 H53 2.9946 no 2_557
O4 H55 3.0330 no 2_557
O5 H39C 3.0761 no 2_457
O6 H23 3.5876 no 2_557
O6 H40 3.0463 no 2_557
O6 H43 2.8504 no 2_557
O6 H45A 3.1210 no 2_557
O6 H45B 2.7650 no 2_557
C11 H32B 3.3819 no 3_546
C13 H56A 2.9068 no 2_557
C13 H58A 3.3438 no 2_557
C14 H57B 3.1732 no 3_556
C15 H32B 3.4994 no 3_546
C16 H30 3.5754 no 1_565
C16 H57B 3.0408 no 3_556
C17 H32B 3.4359 no 3_546
C17 H55 3.1033 no 2_557
C18 H56A 2.9310 no 2_557
C21 H43 3.4692 no 2_557
C21 H48 3.5393 no 2_457
C22 H44 2.8395 no 3_546
C22 H47 3.5542 no 3_546
C23 H57B 3.3216 no 3_556
C23 H58B 3.2460 no 2_457
C24 H55 2.9656 no 2_557
C26 H55 3.4048 no 2_557
C27 H32B 3.0804 no 3_546
C28 H43 3.4125 no 2_557
C28 H48 3.5374 no 2_457
C29 H56A 2.9953 no 2_557
C29 H58A 2.8747 no 2_557
C29 H58C 3.1105 no 2_557
C30 H32C 3.4224 no 3_546
C30 H38 3.1900 no 1_545
C30 H44 3.3665 no 1_545
C30 H50 3.0866 no 3_646
C32 H34 3.2690 no 3_556
C32 H57B 3.5176 no 3_556
C33 H30 3.4152 no 1_565
C33 H41 3.4968 no 3_656
C33 H54A 3.5416 no 3_656
C33 H57C 3.3987 no 1_565
C34 H32A 3.3908 no 3_546
C34 H32B 3.5244 no 3_546
C34 H32C 3.0031 no 3_546
C34 H50 3.0581 no 3_646
C34 H55 3.5597 no 2_557
C35 H43 3.4905 no 2_557
C36 H50 3.3810 no 3_656
C36 H54B 3.1680 no 3_656
C36 H56A 3.1552 no 2_557
C36 H58A 3.4509 no 2_557
C36 H58C 2.9794 no 2_557
C37 H45C 3.1357 no 2_567
C37 H52 3.1025 no 1_565
C37 H56A 3.1284 no 2_557
C38 H30 3.3469 no 1_565
C38 H45A 3.4794 no 2_567
C38 H45C 3.2211 no 2_567
C38 H50 3.2902 no 3_656
C38 H51 3.4143 no 3_656
C38 H52 3.3477 no 1_565
C38 H56A 3.2559 no 2_557
C39 H42 3.2937 no 2_557
C39 H47 3.2021 no 2_567
C39 H49 3.2762 no 4_565
C39 H52 3.5674 no 2_557
C39 H56A 3.5272 no 2_557
C40 H56B 3.3169 no 2_457
C40 H57B 3.4089 no 3_556
C40 H58B 2.9410 no 2_457
C40 H58C 3.0911 no 2_457
C41 H54A 2.9521 no 3_656
C42 H39C 3.1096 no 2_457
C44 H22 3.3274 no 3_556
C44 H30 3.1986 no 1_565
C44 H52 3.2403 no 1_565
C44 H57B 3.1335 no 3_556
C45 H37 3.2023 no 2_467
C45 H38 3.3896 no 2_467
C46 H23 3.5828 no 2_557
C46 H49 3.3776 no 4_565
C47 H39B 3.2576 no 2_467
C47 H49 3.5420 no 3_556
C47 H52 3.1513 no 1_565
C47 H57B 3.3496 no 3_556
C47 H58C 3.5049 no 2_457
C49 H39A 3.1489 no 4_564
C49 H44 3.2970 no 3_546
C49 H47 3.0368 no 3_546
C49 H53 3.4253 no 4_564
C50 H33A 3.5327 no 3_646
C50 H34 3.4765 no 3_656
C50 H36 3.1402 no 3_646
C50 H38 3.1372 no 3_646
C50 H54A 3.4679 no 3_656
C51 H38 3.0822 no 3_646
C51 H39A 3.4341 no 4_564
C51 H53 3.5088 no 4_564
C51 H55 3.5105 no 4_564
C52 H37 3.3446 no 1_545
C52 H38 3.3015 no 1_545
C52 H39C 3.4732 no 2_457
C53 H49 3.3263 no 4_565
C53 H51 3.3782 no 4_565
C53 H57A 3.2250 no 4_555
C54 H36 3.1901 no 3_646
C54 H41 3.3931 no 3_646
C55 H51 3.0880 no 4_565
C56 H39C 3.3570 no 2_457
C56 H40 3.1032 no 2_557
C57 H32C 3.3121 no 3_546
C57 H33B 3.4000 no 1_545
C57 H41 3.3719 no 3_646
C57 H53 3.5835 no 4_554
C57 H58C 3.4438 no 4_554
C58 H29 3.3628 no 2_457
C58 H40 2.9015 no 2_557
C58 H57A 3.1892 no 4_555
H22 C44 3.3274 no 3_546
H22 H44 2.4257 no 3_546
H23 O6 3.5876 no 2_457
H23 C46 3.5828 no 2_457
H23 H46 3.1385 no 2_457
H23 H48 3.2753 no 2_457
H23 H58B 3.0714 no 2_457
H29 C58 3.3628 no 2_557
H29 H54B 3.5052 no 3_656
H29 H56A 3.4903 no 2_557
H29 H58A 2.7174 no 2_557
H29 H58C 3.1852 no 2_557
H30 C16 3.5754 no 1_545
H30 C33 3.4152 no 1_545
H30 C38 3.3469 no 1_545
H30 C44 3.1986 no 1_545
H30 H32C 3.4238 no 3_546
H30 H33A 3.0823 no 1_545
H30 H33B 3.0084 no 1_545
H30 H38 3.1337 no 1_545
H30 H44 2.8257 no 1_545
H30 H50 2.8343 no 3_646
H32A C34 3.3908 no 3_556
H32A H34 3.4415 no 3_556
H32A H46 3.3461 no 4_564
H32B O3 2.9567 no 3_556
H32B C11 3.3819 no 3_556
H32B C15 3.4994 no 3_556
H32B C17 3.4359 no 3_556
H32B C27 3.0804 no 3_556
H32B C34 3.5244 no 3_556
H32B H34 3.2365 no 3_556
H32B H57B 3.5934 no 3_556
H32C O3 3.0013 no 3_556
H32C C30 3.4224 no 3_556
H32C C34 3.0031 no 3_556
H32C C57 3.3121 no 3_556
H32C H30 3.4238 no 3_556
H32C H34 2.6448 no 3_556
H32C H57B 2.8807 no 3_556
H32C H57C 3.0053 no 3_556
H33A O4 3.5814 no 3_656
H33A C50 3.5327 no 3_656
H33A H30 3.0823 no 1_565
H33A H41 3.2608 no 3_656
H33A H50 2.9987 no 3_656
H33A H54A 3.1848 no 3_656
H33A H54B 3.3401 no 3_656
H33B C57 3.4000 no 1_565
H33B H30 3.0084 no 1_565
H33B H41 3.2808 no 3_656
H33B H50 3.4434 no 3_656
H33B H53 3.4056 no 4_564
H33B H57A 3.5674 no 1_565
H33B H57C 2.5002 no 1_565
H33C O4 2.6945 no 3_656
H33C H41 3.3661 no 3_656
H33C H53 2.9264 no 4_564
H33C H54A 2.9988 no 3_656
H34 C32 3.2690 no 3_546
H34 C50 3.4765 no 3_646
H34 H32A 3.4415 no 3_546
H34 H32B 3.2365 no 3_546
H34 H32C 2.6448 no 3_546
H34 H50 2.7872 no 3_646
H36 C50 3.1402 no 3_656
H36 C54 3.1901 no 3_656
H36 H50 2.8528 no 3_656
H36 H54A 3.2213 no 3_656
H36 H54B 2.3358 no 3_656
H36 H58C 2.9509 no 2_557
H37 C45 3.2023 no 2_567
H37 C52 3.3446 no 1_565
H37 H45A 3.1605 no 2_567
H37 H45B 3.0644 no 2_567
H37 H45C 2.8463 no 2_567
H37 H52 2.9693 no 1_565
H37 H56B 3.5001 no 1_565
H38 C30 3.1900 no 1_565
H38 C45 3.3896 no 2_567
H38 C50 3.1372 no 3_656
H38 C51 3.0822 no 3_656
H38 C52 3.3015 no 1_565
H38 H30 3.1337 no 1_565
H38 H45A 2.8835 no 2_567
H38 H45C 3.0250 no 2_567
H38 H50 2.6620 no 3_656
H38 H51 2.5538 no 3_656
H38 H52 3.3727 no 1_565
H39A C49 3.1489 no 4_565
H39A C51 3.4341 no 4_565
H39A H42 3.4525 no 2_557
H39A H47 3.0221 no 2_567
H39A H49 2.3966 no 4_565
H39A H51 2.9842 no 4_565
H39B C47 3.2576 no 2_567
H39B H40 3.2418 no 2_567
H39B H47 2.5486 no 2_567
H39B H49 3.4433 no 4_565
H39B H52 3.3686 no 2_557
H39C O5 3.0761 no 2_557
H39C C42 3.1096 no 2_557
H39C C52 3.4732 no 2_557
H39C C56 3.3570 no 2_557
H39C H42 2.4229 no 2_557
H39C H52 3.1504 no 2_557
H39C H56A 2.8280 no 2_557
H40 O6 3.0463 no 2_457
H40 C56 3.1032 no 2_457
H40 C58 2.9015 no 2_457
H40 H39B 3.2418 no 2_467
H40 H56B 2.4439 no 2_457
H40 H58B 2.5056 no 2_457
H40 H58C 2.7202 no 2_457
H41 C33 3.4968 no 3_646
H41 C54 3.3931 no 3_656
H41 C57 3.3719 no 3_656
H41 H33A 3.2608 no 3_646
H41 H33B 3.2808 no 3_646
H41 H33C 3.3661 no 3_646
H41 H54A 2.6268 no 3_656
H41 H57A 3.3049 no 3_656
H41 H57C 2.9474 no 3_656
H42 C39 3.2937 no 2_457
H42 H39A 3.4525 no 2_457
H42 H39C 2.4229 no 2_457
H42 H48 3.5023 no 2_457
H43 O6 2.8504 no 2_457
H43 C21 3.4692 no 2_457
H43 C28 3.4125 no 2_457
H43 C35 3.4905 no 2_457
H44 C22 2.8395 no 3_556
H44 C30 3.3665 no 1_565
H44 C49 3.2970 no 3_556
H44 H22 2.4257 no 3_556
H44 H30 2.8257 no 1_565
H44 H49 3.2667 no 3_556
H44 H52 3.2536 no 1_565
H44 H57B 3.5785 no 3_556
H45A O6 3.1210 no 2_457
H45A C38 3.4794 no 2_467
H45A H37 3.1605 no 2_467
H45A H38 2.8835 no 2_467
H45A H51 2.8784 no 4_565
H45B O6 2.7650 no 2_457
H45B H37 3.0644 no 2_467
H45B H56B 3.5829 no 2_457
H45C C37 3.1357 no 2_467
H45C C38 3.2211 no 2_467
H45C H37 2.8463 no 2_467
H45C H38 3.0250 no 2_467
H45C H56A 3.4391 no 1_565
H45C H56B 3.4631 no 1_565
H46 H23 3.1385 no 2_557
H46 H32A 3.3461 no 4_565
H46 H49 3.4698 no 4_565
H46 H57A 3.5791 no 4_555
H47 C22 3.5542 no 3_556
H47 C39 3.2021 no 2_467
H47 C49 3.0368 no 3_556
H47 H39A 3.0221 no 2_467
H47 H39B 2.5486 no 2_467
H47 H49 2.7702 no 3_556
H47 H52 3.0640 no 1_565
H47 H58C 3.4962 no 2_457
H48 C21 3.5393 no 2_557
H48 C28 3.5374 no 2_557
H48 H23 3.2753 no 2_557
H48 H42 3.5023 no 2_557
H49 C39 3.2762 no 4_564
H49 C46 3.3776 no 4_564
H49 C47 3.5420 no 3_546
H49 C53 3.3263 no 4_564
H49 H39A 2.3966 no 4_564
H49 H39B 3.4433 no 4_564
H49 H44 3.2667 no 3_546
H49 H46 3.4698 no 4_564
H49 H47 2.7702 no 3_546
H49 H53 3.3938 no 4_564
H50 O4 3.3527 no 3_656
H50 C30 3.0866 no 3_656
H50 C34 3.0581 no 3_656
H50 C36 3.3810 no 3_646
H50 C38 3.2902 no 3_646
H50 H30 2.8343 no 3_656
H50 H33A 2.9987 no 3_646
H50 H33B 3.4434 no 3_646
H50 H34 2.7871 no 3_656
H50 H36 2.8528 no 3_646
H50 H38 2.6620 no 3_646
H50 H54A 3.5233 no 3_656
H50 H57C 3.5943 no 3_656
H51 C38 3.4143 no 3_646
H51 C53 3.3782 no 4_564
H51 C55 3.0880 no 4_564
H51 H38 2.5538 no 3_646
H51 H39A 2.9842 no 4_564
H51 H45A 2.8784 no 4_564
H51 H53 3.5464 no 4_564
H51 H55 3.0514 no 4_564
H52 C37 3.1025 no 1_545
H52 C38 3.3477 no 1_545
H52 C39 3.5674 no 2_457
H52 C44 3.2403 no 1_545
H52 C47 3.1513 no 1_545
H52 H37 2.9693 no 1_545
H52 H38 3.3727 no 1_545
H52 H39B 3.3686 no 2_457
H52 H39C 3.1504 no 2_457
H52 H44 3.2536 no 1_545
H52 H47 3.0640 no 1_545
H53 O4 2.9947 no 2_457
H53 C49 3.4253 no 4_565
H53 C51 3.5088 no 4_565
H53 C57 3.5835 no 4_555
H53 H33B 3.4056 no 4_565
H53 H33C 2.9264 no 4_565
H53 H49 3.3938 no 4_565
H53 H51 3.5464 no 4_565
H53 H57A 2.8366 no 4_555
H53 H57C 3.5048 no 4_555
H54A C33 3.5416 no 3_646
H54A C41 2.9521 no 3_646
H54A C50 3.4679 no 3_646
H54A H33A 3.1848 no 3_646
H54A H33C 2.9988 no 3_646
H54A H36 3.2213 no 3_646
H54A H41 2.6268 no 3_646
H54A H50 3.5233 no 3_646
H54B C36 3.1680 no 3_646
H54B H29 3.5052 no 3_646
H54B H33A 3.3401 no 3_646
H54B H36 2.3358 no 3_646
H54B H58C 2.9143 no 4_554
H55 O4 3.0330 no 2_457
H55 C17 3.1033 no 2_457
H55 C24 2.9656 no 2_457
H55 C26 3.4048 no 2_457
H55 C34 3.5597 no 2_457
H55 C51 3.5105 no 4_565
H55 H51 3.0514 no 4_565
H56A C13 2.9068 no 2_457
H56A C18 2.9310 no 2_457
H56A C29 2.9953 no 2_457
H56A C36 3.1552 no 2_457
H56A C37 3.1284 no 2_457
H56A C38 3.2559 no 2_457
H56A C39 3.5272 no 2_457
H56A H29 3.4903 no 2_457
H56A H39C 2.8280 no 2_457
H56A H45C 3.4391 no 1_545
H56B C40 3.3169 no 2_557
H56B H37 3.5001 no 1_545
H56B H40 2.4439 no 2_557
H56B H45B 3.5829 no 2_557
H56B H45C 3.4631 no 1_545
H57A C53 3.2250 no 4_554
H57A C58 3.1892 no 4_554
H57A H33B 3.5674 no 1_545
H57A H41 3.3049 no 3_646
H57A H46 3.5791 no 4_554
H57A H53 2.8366 no 4_554
H57A H58A 3.0632 no 4_554
H57A H58B 3.0972 no 4_554
H57A H58C 2.8688 no 4_554
H57B C14 3.1732 no 3_546
H57B C16 3.0408 no 3_546
H57B C23 3.3216 no 3_546
H57B C32 3.5176 no 3_546
H57B C40 3.4089 no 3_546
H57B C44 3.1335 no 3_546
H57B C47 3.3496 no 3_546
H57B H32B 3.5934 no 3_546
H57B H32C 2.8807 no 3_546
H57B H44 3.5785 no 3_546
H57B H58C 3.4508 no 4_554
H57C C33 3.3987 no 1_545
H57C H32C 3.0053 no 3_546
H57C H33B 2.5002 no 1_545
H57C H41 2.9474 no 3_646
H57C H50 3.5943 no 3_646
H57C H53 3.5048 no 4_554
H58A C13 3.3438 no 2_457
H58A C29 2.8747 no 2_457
H58A C36 3.4509 no 2_457
H58A H29 2.7174 no 2_457
H58A H57A 3.0632 no 4_555
H58B C23 3.2460 no 2_557
H58B C40 2.9410 no 2_557
H58B H23 3.0714 no 2_557
H58B H40 2.5056 no 2_557
H58B H57A 3.0972 no 4_555
H58C C29 3.1105 no 2_457
H58C C36 2.9794 no 2_457
H58C C40 3.0911 no 2_557
H58C C47 3.5049 no 2_557
H58C C57 3.4438 no 4_555
H58C H29 3.1852 no 2_457
H58C H36 2.9509 no 2_457
H58C H40 2.7202 no 2_557
H58C H47 3.4962 no 2_557
H58C H54B 2.9143 no 4_555
H58C H57A 2.8688 no 4_555
H58C H57B 3.4508 no 4_555

loop_
_geom_torsion_atom_site_label_1
_geom_torsion_atom_site_label_2
_geom_torsion_atom_site_label_3
_geom_torsion_atom_site_label_4
_geom_torsion
_geom_torsion_publ_flag
C7 Si1 C16 C14 0.27(18) no
C7 Si1 C16 C44 -170.6(3) no
C16 Si1 C7 C8 -6.56(17) no
C16 Si1 C7 C11 -176.8(3) no
C32 Si1 C7 C8 -118.47(17) no
C32 Si1 C7 C11 71.3(3) no
C33 Si1 C7 C8 112.47(17) no
C33 Si1 C7 C11 -57.8(3) no
C32 Si1 C16 C14 121.3(2) no
C32 Si1 C16 C44 -49.6(3) no
C33 Si1 C16 C14 -115.69(18) no
C33 Si1 C16 C44 73.5(3) no
C12 Si2 C18 C13 0.24(18) no
C12 Si2 C18 C37 -166.7(3) no
C18 Si2 C12 C9 -9.77(18) no
C18 Si2 C12 C25 171.2(3) no
C39 Si2 C12 C9 -122.75(18) no
C39 Si2 C12 C25 58.2(3) no
C45 Si2 C12 C9 108.89(18) no
C45 Si2 C12 C25 -70.1(3) no
C39 Si2 C18 C13 119.1(2) no
C39 Si2 C18 C37 -47.8(3) no
C45 Si2 C18 C13 -115.67(18) no
C45 Si2 C18 C37 77.4(3) no
C15 O3 C54 C57 134.6(3) no
C54 O3 C15 O4 -6.3(4) no
C54 O3 C15 C27 171.8(3) no
C35 O5 C56 C58 89.8(4) no
C56 O5 C35 O6 4.2(4) no
C56 O5 C35 C28 -171.4(3) no
Si1 C7 C8 C10 -167.47(16) no
Si1 C7 C8 C14 11.2(3) no
Si1 C7 C11 C20 -2.6(4) no
Si1 C7 C11 C27 178.95(16) no
C8 C7 C11 C20 -172.1(2) no
C8 C7 C11 C27 9.4(4) no
C11 C7 C8 C10 4.1(4) no
C11 C7 C8 C14 -177.3(2) no
C7 C8 C10 C17 -20.6(4) no
C7 C8 C10 C19 158.5(3) no
C7 C8 C14 C16 -11.6(3) no
C7 C8 C14 C23 162.3(3) no
C10 C8 C14 C16 166.9(3) no
C10 C8 C14 C23 -19.2(4) no
C14 C8 C10 C17 161.0(3) no
C14 C8 C10 C19 -19.9(4) no
C12 C9 C13 C18 -17.3(4) no
C12 C9 C13 C29 154.5(3) no
C13 C9 C12 Si2 16.6(3) no
C13 C9 C12 C25 -164.3(3) no
C12 C9 C19 C10 167.3(3) no
C12 C9 C19 C21 -16.5(4) no
C19 C9 C12 Si2 -165.9(2) no
C19 C9 C12 C25 13.2(4) no
C13 C9 C19 C10 -15.7(4) no
C13 C9 C19 C21 160.5(3) no
C19 C9 C13 C18 165.5(3) no
C19 C9 C13 C29 -22.6(5) no
C8 C10 C17 C24 -148.2(3) no
C8 C10 C17 C27 23.1(4) no
C8 C10 C19 C9 -34.1(4) no
C8 C10 C19 C21 149.6(3) no
C17 C10 C19 C9 145.0(3) no
C17 C10 C19 C21 -31.2(4) no
C19 C10 C17 C24 32.7(4) no
C19 C10 C17 C27 -156.1(2) no
C7 C11 C20 C22 -53.2(4) no
C7 C11 C20 C41 125.8(3) no
C7 C11 C27 C15 179.1(2) no
C7 C11 C27 C17 -6.6(4) no
C20 C11 C27 C15 0.7(4) no
C20 C11 C27 C17 174.9(2) no
C27 C11 C20 C22 125.2(3) no
C27 C11 C20 C41 -55.7(4) no
Si2 C12 C25 C28 178.53(18) no
Si2 C12 C25 C31 -7.5(4) no
C9 C12 C25 C28 -0.4(4) no
C9 C12 C25 C31 173.6(3) no
C9 C13 C18 Si2 9.1(3) no
C9 C13 C18 C37 177.6(2) no
C9 C13 C29 C36 -175.0(3) no
C18 C13 C29 C36 -3.5(4) no
C29 C13 C18 Si2 -163.3(3) no
C29 C13 C18 C37 5.2(4) no
C8 C14 C16 Si1 5.9(3) no
C8 C14 C16 C44 177.8(2) no
C8 C14 C23 C40 -177.6(3) no
C16 C14 C23 C40 -4.0(4) no
C23 C14 C16 Si1 -168.4(2) no
C23 C14 C16 C44 3.5(4) no
O3 C15 C27 C11 -65.3(3) no
O3 C15 C27 C17 120.5(3) no
O4 C15 C27 C11 112.8(3) no
O4 C15 C27 C17 -61.4(4) no
Si1 C16 C44 C47 170.1(2) no
C14 C16 C44 C47 0.0(5) no
C10 C17 C24 C26 -9.3(4) no
C10 C17 C24 C34 159.2(3) no
C10 C17 C27 C11 -9.7(4) no
C10 C17 C27 C15 164.4(2) no
C24 C17 C27 C11 160.9(3) no
C24 C17 C27 C15 -25.1(4) no
C27 C17 C24 C26 -179.9(3) no
C27 C17 C24 C34 -11.4(4) no
Si2 C18 C37 C38 163.18(19) no
C13 C18 C37 C38 -2.7(5) no
C9 C19 C21 C26 -170.8(3) no
C9 C19 C21 C28 7.1(4) no
C10 C19 C21 C26 5.5(4) no
C10 C19 C21 C28 -176.5(3) no
C11 C20 C22 C49 178.3(2) no
C11 C20 C41 C50 -178.8(2) no
C22 C20 C41 C50 0.3(4) no
C41 C20 C22 C49 -0.8(4) no
C19 C21 C26 C24 18.1(4) no
C19 C21 C26 C42 -160.6(3) no
C19 C21 C28 C25 5.8(4) no
C19 C21 C28 C35 -166.8(3) no
C26 C21 C28 C25 -176.3(3) no
C26 C21 C28 C35 11.1(5) no
C28 C21 C26 C24 -159.8(3) no
C28 C21 C26 C42 21.4(4) no
C20 C22 C49 C51 1.1(4) no
C14 C23 C40 C47 1.1(4) no
C17 C24 C26 C21 -16.5(4) no
C17 C24 C26 C42 162.3(3) no
C17 C24 C34 C30 -165.1(3) no
C26 C24 C34 C30 3.7(4) no
C34 C24 C26 C21 174.4(3) no
C34 C24 C26 C42 -6.8(4) no
C12 C25 C28 C21 -9.2(4) no
C12 C25 C28 C35 164.1(3) no
C12 C25 C31 C43 87.6(4) no
C12 C25 C31 C48 -91.6(4) no
C28 C25 C31 C43 -98.6(4) no
C28 C25 C31 C48 82.3(4) no
C31 C25 C28 C21 177.0(3) no
C31 C25 C28 C35 -9.7(4) no
C21 C26 C42 C52 -176.4(3) no
C24 C26 C42 C52 4.9(5) no
C21 C28 C35 O5 -110.2(3) no
C21 C28 C35 O6 74.2(4) no
C25 C28 C35 O5 76.9(3) no
C25 C28 C35 O6 -98.8(3) no
C13 C29 C36 C38 -0.7(4) no
C34 C30 C52 C42 -4.0(5) no
C52 C30 C34 C24 1.8(5) no
C25 C31 C43 C55 -179.3(3) no
C25 C31 C48 C46 180.0(3) no
C43 C31 C48 C46 0.8(5) no
C48 C31 C43 C55 -0.2(5) no
C29 C36 C38 C37 3.2(5) no
C18 C37 C38 C36 -1.5(5) no
C23 C40 C47 C44 2.4(5) no
C20 C41 C50 C51 0.0(5) no
C26 C42 C52 C30 0.7(6) no
C31 C43 C55 C53 -0.8(5) no
C16 C44 C47 C40 -3.0(5) no
C48 C46 C53 C55 -0.5(5) no
C53 C46 C48 C31 -0.5(5) no
C22 C49 C51 C50 -0.8(5) no
C41 C50 C51 C49 0.2(5) no
C46 C53 C55 C43 1.1(5) no
